data_4033401
loop_
_publ_author_name
'Jose L. Vera'
'Jorge Rullan'
'Natasha Santos'
'Jesus Jimenez'
'Joshua Rivera'
'Alberto Santana'
'Jon Briggs'
'Arnold L. Rheingold'
'Jaime Matta'
'Enrique Melendez'

_publ_section_title
;
 Functionalized ferrocenes: The role of the para substituent on the
 phenoxy pendant group
;
_journal_name_full 'Journal of Organometallic Chemistry'
_journal_page_first 204
_journal_page_last 214
_journal_paper_doi 10.1016/j.jorganchem.2013.10.002
_journal_volume 749
_journal_year 2014
_chemical_formula_sum 'C17 H13 Cl Fe O2'
_chemical_formula_weight 340.56
_space_group_IT_number 14
_symmetry_cell_setting monoclinic
_symmetry_Int_Tables_number 14
_symmetry_space_group_name_Hall '-P 2ybc'
_symmetry_space_group_name_H-M 'P 1 21/c 1'
_cell_angle_alpha 90.
_cell_angle_beta 102.0290(10)
_cell_angle_gamma 90.
_cell_formula_units_Z 8
_cell_length_a 7.4929(2)
_cell_length_b 22.6129(5)
_cell_length_c 17.3025(4)
_cell_volume 2867.30(12)
_diffrn_ambient_temperature 100
_diffrn_radiation_probe x-ray
_diffrn_radiation_type MoK\a
_diffrn_radiation_wavelength 0.71073
_exptl_absorpt_coefficient_mu 1.238
_exptl_crystal_density_diffrn 1.578
_exptl_crystal_F_000 1392
_refine_ls_goodness_of_fit_ref 1.023
_refine_ls_number_parameters 379
_refine_ls_number_reflns 5530
_refine_ls_R_factor_all 0.0303
_refine_ls_R_factor_gt 0.0256
_refine_ls_wR_factor_gt 0.0592
_refine_ls_wR_factor_ref 0.0610
_cod_data_source_file J-Organomet-Chem-2014-749-204-214-2.cif
_cod_data_source_block emel14
_cod_original_sg_symbol_H-M 'P 21/c'
_cod_database_code 4033401

loop_
_space_group_symop_id
_space_group_symop_operation_xyz
1 x,y,z
2 -x,1/2+y,1/2-z
3 -x,-y,-z
4 x,1/2-y,1/2+z

loop_
_atom_site_aniso_label
_atom_site_aniso_U_11
_atom_site_aniso_U_22
_atom_site_aniso_U_33
_atom_site_aniso_U_23
_atom_site_aniso_U_13
_atom_site_aniso_U_12
Fe1 0.0100(10) 0.0170(10) 0.0090(10) 0.0000(10) 0.0020(10) 0.0010(10)
Fe2 0.0110(10) 0.0150(10) 0.0090(10) 0.0000(10) 0.0020(10) -0.0030(10)
Cl1 0.0160(10) 0.0330(10) 0.0160(10) -0.0010(10) 0.0000(10) -0.0060(10)
Cl2 0.0240(10) 0.0240(10) 0.0260(10) 0.0010(10) 0.0150(10) 0.0040(10)
O1 0.0210(10) 0.0150(10) 0.0190(10) 0.0010(10) -0.0040(10) 0.0010(10)
O2 0.0170(10) 0.0150(10) 0.0150(10) 0.0000(10) -0.0020(10) 0.0000(10)
C1 0.0180(10) 0.0290(10) 0.0100(10) 0.0010(10) 0.0050(10) 0.0010(10)
C2 0.0200(10) 0.0250(10) 0.0180(10) -0.0020(10) 0.0110(10) -0.0050(10)
O3 0.0270(10) 0.0160(10) 0.0200(10) 0.0000(10) 0.0013(1) 0.0010(10)
C3 0.0130(10) 0.0380(10) 0.0160(10) -0.0030(10) 0.0060(10) -0.0010(10)
O4 0.0250(10) 0.0190(10) 0.0170(10) 0.0050(10) 0.0090(10) 0.0040(10)
C4 0.0220(10) 0.0270(10) 0.0180(10) -0.0020(10) 0.0090(10) 0.0080(10)
C5 0.0210(10) 0.0260(10) 0.0120(10) -0.0050(10) 0.0050(10) 0.0010(10)
C6 0.0120(10) 0.0260(10) 0.0130(10) 0.0020(10) 0.0030(10) -0.0020(10)
C7 0.0160(10) 0.0190(10) 0.0130(10) 0.0020(10) 0.0040(10) -0.0020(10)
C8 0.0140(10) 0.0170(10) 0.0090(10) 0.0010(10) 0.0040(10) 0.0010(10)
C9 0.0170(10) 0.0150(10) 0.0090(10) -0.0010(10) 0.0050(10) 0.0000(10)
C10 0.0160(10) 0.0110(10) 0.0140(10) -0.0010(10) 0.0000(10) -0.0010(10)
C11 0.0250(10) 0.0200(10) 0.0090(10) -0.0010(10) 0.0050(10) -0.0040(10)
C12 0.0180(10) 0.0220(10) 0.0150(10) -0.0010(10) 0.0070(10) -0.0050(10)
C13 0.0160(10) 0.0120(10) 0.0140(10) 0.0000(10) 0.0010(10) -0.0020(10)
C14 0.0190(10) 0.0130(10) 0.0110(10) 0.0000(10) 0.0040(10) 0.0010(10)
C15 0.0160(10) 0.0140(10) 0.0140(10) 0.0010(10) 0.0050(10) 0.0020(10)
C16 0.0150(10) 0.0180(10) 0.0130(10) 0.0010(10) 0.0060(10) 0.0030(10)
C17 0.0120(10) 0.0270(10) 0.0130(10) 0.0040(10) 0.0040(10) 0.0050(10)
C18 0.0180(10) 0.0250(10) 0.0140(10) -0.0060(10) 0.0020(10) -0.0050(10)
C19 0.0220(10) 0.0250(10) 0.0110(10) 0.0030(10) -0.0050(10) -0.0050(10)
C20 0.0140(10) 0.0200(10) 0.0220(10) -0.0020(10) -0.0030(10) 0.0020(10)
C21 0.0100(10) 0.0240(10) 0.0170(10) -0.0020(10) 0.0020(10) -0.0030(10)
C22 0.0120(10) 0.0170(10) 0.0190(10) -0.0010(10) 0.0000(10) -0.0050(10)
C23 0.0110(10) 0.0390(10) 0.0180(10) -0.0070(10) 0.0040(10) -0.0040(10)
C24 0.0110(10) 0.0260(10) 0.0150(10) -0.0020(10) -0.0010(10) 0.0010(10)
C25 0.0120(10) 0.0190(10) 0.0090(10) -0.0010(10) 0.0000(10) -0.0030(10)
C26 0.0180(10) 0.0200(10) 0.0160(10) -0.0020(10) 0.0000(10) -0.0100(10)
C27 0.0190(10) 0.0360(10) 0.0150(10) -0.0010(10) 0.0050(10) -0.0160(10)
C28 0.0140(10) 0.0170(10) 0.0100(10) -0.0020(10) -0.0010(10) -0.0010(10)
C29 0.0220(10) 0.0120(10) 0.0160(10) 0.0000(10) 0.0080(10) 0.0020(10)
C30 0.0140(10) 0.0170(10) 0.0180(10) -0.0010(10) 0.0020(10) 0.0020(10)
C31 0.0210(10) 0.0150(10) 0.0130(10) -0.0010(10) 0.0020(10) 0.0050(10)
C32 0.0190(10) 0.0140(10) 0.0180(10) -0.0010(10) 0.0080(10) 0.0030(10)
C33 0.0160(10) 0.0240(10) 0.0210(10) -0.0030(10) 0.0000(10) 0.0010(10)
C34 0.0250(10) 0.0240(10) 0.0120(10) -0.0020(10) 0.0010(10) 0.0020(10)

loop_
_atom_site_label
_atom_site_type_symbol
_atom_site_thermal_displace_type
_atom_site_fract_x
_atom_site_fract_y
_atom_site_fract_z
_atom_site_occupancy
_atom_site_U_iso_or_equiv
_atom_site_calc_flag
_atom_site_refinement_flags
_atom_site_disorder_assembly
_atom_site_disorder_group
Fe1 Fe Uani 0.80820(10) 0.61480(10) 0.49210(10) 1.000 0.0120(6) . . . .
Fe2 Fe Uani 0.55420(10) 0.36770(10) 0.20920(10) 1.000 0.0117(6) . . . .
Cl1 Cl Uani -0.16780(10) 0.53780(10) 0.08630(10) 1.000 0.0222(6) . . . .
Cl2 Cl Uani 1.13750(10) 0.30710(10) -0.19340(10) 1.000 0.0232(6) . . . .
O1 O Uani 0.5473(2) 0.66170(10) 0.29020(10) 1.000 0.0195(6) . . . .
O2 O Uani 0.5531(2) 0.56180(10) 0.29880(10) 1.000 0.0164(6) . . . .
C1 C Uani 0.8021(3) 0.59060(10) 0.60590(10) 1.000 0.0187(6) . . . .
C2 C Uani 0.6564(2) 0.56330(10) 0.55150(10) 1.000 0.0200(6) . . . .
O3 O Uani 0.6266(2) 0.30160(10) 0.02300(10) 1.000 0.0215(6) . . . .
C3 C Uani 0.5469(3) 0.60910(10) 0.50910(10) 1.000 0.0219(6) . . . .
O4 O Uani 0.5622(2) 0.39870(10) -0.00100(10) 1.000 0.0197(6) . . . .
C4 C Uani 0.6244(3) 0.66440(10) 0.53710(10) 1.000 0.0216(6) . . . .
C5 C Uani 0.7831(3) 0.65280(10) 0.59670(10) 1.000 0.0194(6) . . . .
C6 C Uani 1.0477(2) 0.64560(10) 0.46610(10) 1.000 0.0169(6) . . . .
C7 C Uani 0.8950(2) 0.66530(10) 0.40880(10) 1.000 0.0159(6) . . . .
C8 C Uani 0.7976(2) 0.61420(10) 0.37420(10) 1.000 0.0131(6) . . . .
C9 C Uani 0.6223(2) 0.61720(10) 0.31740(10) 1.000 0.0133(6) . . . .
C10 C Uani 0.3803(2) 0.55870(10) 0.24710(10) 1.000 0.0141(6) . . . .
C11 C Uani 0.2265(3) 0.55530(10) 0.27940(10) 1.000 0.0178(6) . . . .
C12 C Uani 0.0574(2) 0.54860(10) 0.22970(10) 1.000 0.0178(6) . . . .
C13 C Uani 0.0460(2) 0.54550(10) 0.14870(10) 1.000 0.0143(6) . . . .
C14 C Uani 0.1999(2) 0.54970(10) 0.11680(10) 1.000 0.0142(6) . . . .
C15 C Uani 0.3697(2) 0.55650(10) 0.16670(10) 1.000 0.0144(6) . . . .
C16 C Uani 0.8912(2) 0.56250(10) 0.41020(10) 1.000 0.0149(6) . . . .
C17 C Uani 1.0456(2) 0.58240(10) 0.46680(10) 1.000 0.0171(6) . . . .
C18 C Uani 0.6606(2) 0.41420(10) 0.30950(10) 1.000 0.0192(6) . . . .
C19 C Uani 0.7215(3) 0.35450(10) 0.31730(10) 1.000 0.0206(6) . . . .
C20 C Uani 0.8166(2) 0.34270(10) 0.25570(10) 1.000 0.0197(6) . . . .
C21 C Uani 0.8142(2) 0.39520(10) 0.21030(10) 1.000 0.0171(6) . . . .
C22 C Uani 0.7182(2) 0.43940(10) 0.24330(10) 1.000 0.0165(6) . . . .
C23 C Uani 0.2756(2) 0.37630(10) 0.18920(10) 1.000 0.0225(6) . . . .
C24 C Uani 0.3433(2) 0.39670(10) 0.12330(10) 1.000 0.0179(6) . . . .
C25 C Uani 0.4375(2) 0.34820(10) 0.09620(10) 1.000 0.0137(6) . . . .
C26 C Uani 0.4268(2) 0.29790(10) 0.14570(10) 1.000 0.0185(6) . . . .
C27 C Uani 0.3262(3) 0.31590(10) 0.20300(10) 1.000 0.0231(6) . . . .
C28 C Uani 0.5449(2) 0.35440(10) 0.03480(10) 1.000 0.0142(6) . . . .
C29 C Uani 0.7469(2) 0.30390(10) -0.02970(10) 1.000 0.0161(6) . . . .
C30 C Uani 0.6793(2) 0.29980(10) -0.10980(10) 1.000 0.0165(6) . . . .
C31 C Uani 0.8003(2) 0.30050(10) -0.16100(10) 1.000 0.0166(6) . . . .
C32 C Uani 0.9852(2) 0.30490(10) -0.12950(10) 1.000 0.0164(6) . . . .
C33 C Uani 1.0529(3) 0.30870(10) -0.04920(10) 1.000 0.0209(6) . . . .
C34 C Uani 0.9320(3) 0.30840(10) 0.00160(10) 1.000 0.0208(6) . . . .
H1A H Uiso 0.90140 0.56960 0.64340 1.000 0.0220 . . . .
H2A H Uiso 0.63470 0.51990 0.54430 1.000 0.0240 . . . .
H3A H Uiso 0.43490 0.60330 0.46690 1.000 0.0260 . . . .
H4A H Uiso 0.57690 0.70430 0.51800 1.000 0.0260 . . . .
H5A H Uiso 0.86650 0.68330 0.62680 1.000 0.0240 . . . .
H6A H Uiso 1.13920 0.67140 0.50070 1.000 0.0200 . . . .
H7A H Uiso 0.86090 0.70740 0.39550 1.000 0.0190 . . . .
H11A H Uiso 0.23690 0.55740 0.33500 1.000 0.0210 . . . .
H12A H Uiso -0.04980 0.54620 0.25080 1.000 0.0220 . . . .
H14A H Uiso 0.18960 0.54810 0.06110 1.000 0.0170 . . . .
H15A H Uiso 0.47690 0.55950 0.14570 1.000 0.0180 . . . .
H16A H Uiso 0.85510 0.52040 0.39770 1.000 0.0180 . . . .
H17A H Uiso 1.13570 0.55650 0.50210 1.000 0.0210 . . . .
H18A H Uiso 0.58910 0.43480 0.34430 1.000 0.0230 . . . .
H19A H Uiso 0.70040 0.32580 0.35850 1.000 0.0240 . . . .
H20A H Uiso 0.87440 0.30420 0.24600 1.000 0.0230 . . . .
H21A H Uiso 0.86960 0.40000 0.16290 1.000 0.0200 . . . .
H22A H Uiso 0.69440 0.48070 0.22340 1.000 0.0200 . . . .
H23A H Uiso 0.20660 0.40050 0.22150 1.000 0.0270 . . . .
H24A H Uiso 0.32840 0.43730 0.10010 1.000 0.0210 . . . .
H26A H Uiso 0.48000 0.25790 0.14080 1.000 0.0220 . . . .
H27A H Uiso 0.29890 0.29070 0.24650 1.000 0.0280 . . . .
H30A H Uiso 0.55180 0.29640 -0.13000 1.000 0.0190 . . . .
H31A H Uiso 0.75640 0.29810 -0.21650 1.000 0.0200 . . . .
H33A H Uiso 1.18060 0.31150 -0.02890 1.000 0.0250 . . . .
H34A H Uiso 0.97580 0.31120 0.05710 1.000 0.0250 . . . .

loop_
_geom_angle_atom_site_label_1
_geom_angle_atom_site_label_2
_geom_angle_atom_site_label_3
_geom_angle
_geom_angle_site_symmetry_1
_geom_angle_site_symmetry_2
_geom_angle_site_symmetry_3
_geom_angle_publ_flag
C1 Fe1 C2 40.66(8) . . . yes
C1 Fe1 C3 68.39(9) . . . yes
C1 Fe1 C4 68.34(9) . . . yes
C1 Fe1 C5 40.50(9) . . . yes
C1 Fe1 C6 119.60(10) . . . yes
C1 Fe1 C7 153.79(13) . . . yes
C1 Fe1 C8 163.79(15) . . . yes
C1 Fe1 C16 125.63(14) . . . yes
C1 Fe1 C17 107.62(11) . . . yes
C2 Fe1 C3 40.79(8) . . . yes
C2 Fe1 C4 68.49(9) . . . yes
C2 Fe1 C5 68.41(10) . . . yes
C2 Fe1 C6 154.43(12) . . . yes
C2 Fe1 C7 164.01(10) . . . yes
C2 Fe1 C8 126.34(12) . . . yes
C2 Fe1 C16 107.49(13) . . . yes
C2 Fe1 C17 120.03(13) . . . yes
C3 Fe1 C4 40.60(9) . . . yes
C3 Fe1 C5 68.41(9) . . . yes
C3 Fe1 C6 163.13(15) . . . yes
C3 Fe1 C7 126.21(11) . . . yes
C3 Fe1 C8 107.88(9) . . . yes
C3 Fe1 C16 120.22(11) . . . yes
C3 Fe1 C17 155.04(15) . . . yes
C4 Fe1 C5 40.74(9) . . . yes
C4 Fe1 C6 125.61(14) . . . yes
C4 Fe1 C7 107.40(13) . . . yes
C4 Fe1 C8 119.84(11) . . . yes
C4 Fe1 C16 155.06(10) . . . yes
C4 Fe1 C17 162.92(13) . . . yes
C5 Fe1 C6 107.21(11) . . . yes
C5 Fe1 C7 119.29(14) . . . yes
C5 Fe1 C8 154.41(15) . . . yes
C5 Fe1 C16 162.74(12) . . . yes
C5 Fe1 C17 125.55(10) . . . yes
C6 Fe1 C7 40.45(7) . . . yes
C6 Fe1 C8 68.61(8) . . . yes
C6 Fe1 C16 68.82(8) . . . yes
C6 Fe1 C17 40.66(9) . . . yes
C7 Fe1 C8 41.09(9) . . . yes
C7 Fe1 C16 69.32(10) . . . yes
C7 Fe1 C17 68.45(8) . . . yes
C8 Fe1 C16 41.40(9) . . . yes
C8 Fe1 C17 68.70(8) . . . yes
C16 Fe1 C17 40.71(7) . . . yes
C26 Fe2 C27 40.67(8) . . . yes
C19 Fe2 C24 161.43(12) . . . yes
C19 Fe2 C25 156.05(14) . . . yes
C19 Fe2 C26 120.52(14) . . . yes
C19 Fe2 C27 108.00(12) . . . yes
C20 Fe2 C21 40.74(8) . . . yes
C20 Fe2 C22 68.58(9) . . . yes
C20 Fe2 C23 162.56(13) . . . yes
C20 Fe2 C24 155.81(10) . . . yes
C20 Fe2 C25 120.56(10) . . . yes
C20 Fe2 C26 107.55(12) . . . yes
C20 Fe2 C27 125.74(14) . . . yes
C21 Fe2 C22 40.63(8) . . . yes
C21 Fe2 C23 155.19(15) . . . yes
C21 Fe2 C24 120.13(12) . . . yes
C21 Fe2 C25 107.20(9) . . . yes
C21 Fe2 C26 125.35(11) . . . yes
C21 Fe2 C27 162.79(14) . . . yes
C22 Fe2 C23 120.14(13) . . . yes
C18 Fe2 C19 40.72(9) . . . yes
C18 Fe2 C20 68.58(9) . . . yes
C18 Fe2 C21 68.45(8) . . . yes
C18 Fe2 C22 40.77(8) . . . yes
C18 Fe2 C23 107.30(10) . . . yes
C18 Fe2 C24 124.02(13) . . . yes
C18 Fe2 C25 161.65(15) . . . yes
C18 Fe2 C26 155.54(13) . . . yes
C18 Fe2 C27 120.69(10) . . . yes
C19 Fe2 C20 40.81(8) . . . yes
C19 Fe2 C21 68.53(9) . . . yes
C19 Fe2 C22 68.59(10) . . . yes
C19 Fe2 C23 125.17(11) . . . yes
C25 Fe2 C27 68.73(9) . . . yes
C23 Fe2 C25 68.73(8) . . . yes
C23 Fe2 C26 68.76(9) . . . yes
C22 Fe2 C24 106.44(13) . . . yes
C22 Fe2 C25 124.46(12) . . . yes
C22 Fe2 C26 162.34(10) . . . yes
C22 Fe2 C27 155.42(11) . . . yes
C23 Fe2 C24 40.56(7) . . . yes
C24 Fe2 C25 41.43(8) . . . yes
C24 Fe2 C26 69.64(9) . . . yes
C23 Fe2 C27 40.57(9) . . . yes
C25 Fe2 C26 41.43(9) . . . yes
C24 Fe2 C27 68.64(9) . . . yes
C9 O2 C10 116.51(19) . . . yes
C2 C1 C5 108.07(18) . . . no
Fe1 C1 C5 69.52(12) . . . yes
Fe1 C1 C2 69.46(11) . . . yes
C1 C2 C3 107.74(19) . . . no
Fe1 C2 C1 69.88(12) . . . yes
Fe1 C2 C3 69.45(13) . . . yes
C28 O3 C29 115.33(19) . . . yes
Fe1 C3 C2 69.76(13) . . . yes
Fe1 C3 C4 69.99(14) . . . yes
C2 C3 C4 108.26(17) . . . no
Fe1 C4 C3 69.41(14) . . . yes
Fe1 C4 C5 69.48(13) . . . yes
C3 C4 C5 107.73(19) . . . no
Fe1 C5 C1 69.98(12) . . . yes
Fe1 C5 C4 69.78(11) . . . yes
C1 C5 C4 108.20(18) . . . no
Fe1 C6 C7 69.32(11) . . . yes
Fe1 C6 C17 69.42(11) . . . yes
C7 C6 C17 108.11(16) . . . no
Fe1 C7 C8 68.58(12) . . . yes
C6 C7 C8 107.78(18) . . . no
Fe1 C7 C6 70.23(11) . . . yes
Fe1 C8 C16 69.86(11) . . . yes
C7 C8 C9 123.37(19) . . . no
Fe1 C8 C7 70.33(11) . . . yes
Fe1 C8 C9 121.04(11) . . . yes
C9 C8 C16 127.97(19) . . . no
C7 C8 C16 108.40(15) . . . no
O1 C9 O2 123.51(17) . . . yes
O2 C9 C8 110.93(18) . . . yes
O1 C9 C8 125.6(2) . . . yes
O2 C10 C15 119.55(14) . . . yes
C11 C10 C15 121.89(15) . . . no
O2 C10 C11 118.50(16) . . . yes
C10 C11 C12 119.15(16) . . . no
C11 C12 C13 119.27(15) . . . no
Cl1 C13 C14 119.67(14) . . . yes
Cl1 C13 C12 119.04(13) . . . yes
C12 C13 C14 121.27(15) . . . no
C13 C14 C15 119.46(15) . . . no
C10 C15 C14 118.96(15) . . . no
Fe1 C16 C8 68.75(12) . . . yes
Fe1 C16 C17 70.16(11) . . . yes
C8 C16 C17 107.11(18) . . . no
Fe1 C17 C6 69.92(11) . . . yes
Fe1 C17 C16 69.13(11) . . . yes
C6 C17 C16 108.60(16) . . . no
C5 C1 H1A 126.00 . . . no
Fe1 C1 H1A 126.00 . . . no
C2 C1 H1A 126.00 . . . no
C1 C2 H2A 126.00 . . . no
C3 C2 H2A 126.00 . . . no
Fe1 C2 H2A 126.00 . . . no
C4 C3 H3A 126.00 . . . no
Fe1 C3 H3A 126.00 . . . no
C2 C3 H3A 126.00 . . . no
Fe1 C4 H4A 126.00 . . . no
C5 C4 H4A 126.00 . . . no
C3 C4 H4A 126.00 . . . no
Fe1 C5 H5A 126.00 . . . no
C4 C5 H5A 126.00 . . . no
C1 C5 H5A 126.00 . . . no
C7 C6 H6A 126.00 . . . no
C17 C6 H6A 126.00 . . . no
Fe1 C6 H6A 126.00 . . . no
C6 C7 H7A 126.00 . . . no
Fe1 C7 H7A 126.00 . . . no
C8 C7 H7A 126.00 . . . no
C10 C11 H11A 120.00 . . . no
C12 C11 H11A 120.00 . . . no
C11 C12 H12A 120.00 . . . no
C13 C12 H12A 120.00 . . . no
C13 C14 H14A 120.00 . . . no
C15 C14 H14A 120.00 . . . no
C10 C15 H15A 121.00 . . . no
C14 C15 H15A 121.00 . . . no
Fe1 C16 H16A 126.00 . . . no
C8 C16 H16A 126.00 . . . no
C17 C16 H16A 126.00 . . . no
Fe1 C17 H17A 126.00 . . . no
C6 C17 H17A 126.00 . . . no
C16 C17 H17A 126.00 . . . no
Fe2 C18 C19 69.69(12) . . . yes
Fe2 C18 C22 69.69(12) . . . yes
C19 C18 C22 108.12(16) . . . no
Fe2 C19 C18 69.59(12) . . . yes
Fe2 C19 C20 69.52(10) . . . yes
C18 C19 C20 107.89(17) . . . no
Fe2 C20 C19 69.67(11) . . . yes
Fe2 C20 C21 69.57(11) . . . yes
C19 C20 C21 107.83(18) . . . no
Fe2 C21 C20 69.69(11) . . . yes
Fe2 C21 C22 69.85(11) . . . yes
C20 C21 C22 108.36(15) . . . no
Fe2 C22 C18 69.54(12) . . . yes
Fe2 C22 C21 69.52(12) . . . yes
C18 C22 C21 107.80(18) . . . no
Fe2 C23 C24 69.19(10) . . . yes
Fe2 C23 C27 69.82(13) . . . yes
C24 C23 C27 108.63(17) . . . no
Fe2 C24 C23 70.25(10) . . . yes
Fe2 C24 C25 68.47(11) . . . yes
C23 C24 C25 107.27(18) . . . no
Fe2 C25 C24 70.10(11) . . . yes
Fe2 C25 C26 70.24(12) . . . yes
Fe2 C25 C28 119.25(12) . . . yes
C24 C25 C26 108.55(15) . . . no
C24 C25 C28 123.03(19) . . . no
C26 C25 C28 127.94(18) . . . no
Fe2 C26 C25 68.34(12) . . . yes
Fe2 C26 C27 70.16(13) . . . yes
C25 C26 C27 106.99(18) . . . no
Fe2 C27 C23 69.61(12) . . . yes
Fe2 C27 C26 69.18(13) . . . yes
C23 C27 C26 108.57(17) . . . no
O3 C28 O4 123.29(17) . . . yes
O3 C28 C25 110.65(18) . . . yes
O4 C28 C25 126.1(2) . . . yes
O3 C29 C30 119.87(15) . . . yes
O3 C29 C34 118.25(16) . . . yes
C30 C29 C34 121.86(15) . . . no
C29 C30 C31 119.20(15) . . . no
C30 C31 C32 118.78(15) . . . no
Cl2 C32 C31 119.05(14) . . . yes
Cl2 C32 C33 118.96(15) . . . yes
C31 C32 C33 121.98(16) . . . no
C32 C33 C34 119.10(19) . . . no
C29 C34 C33 119.08(16) . . . no
Fe2 C18 H18A 126.00 . . . no
C19 C18 H18A 126.00 . . . no
C22 C18 H18A 126.00 . . . no
Fe2 C19 H19A 126.00 . . . no
C18 C19 H19A 126.00 . . . no
C20 C19 H19A 126.00 . . . no
Fe2 C20 H20A 126.00 . . . no
C19 C20 H20A 126.00 . . . no
C21 C20 H20A 126.00 . . . no
Fe2 C21 H21A 126.00 . . . no
C20 C21 H21A 126.00 . . . no
C22 C21 H21A 126.00 . . . no
Fe2 C22 H22A 126.00 . . . no
C18 C22 H22A 126.00 . . . no
C21 C22 H22A 126.00 . . . no
Fe2 C23 H23A 126.00 . . . no
C24 C23 H23A 126.00 . . . no
C27 C23 H23A 126.00 . . . no
Fe2 C24 H24A 126.00 . . . no
C23 C24 H24A 126.00 . . . no
C25 C24 H24A 126.00 . . . no
Fe2 C26 H26A 127.00 . . . no
C25 C26 H26A 126.00 . . . no
C27 C26 H26A 127.00 . . . no
Fe2 C27 H27A 126.00 . . . no
C23 C27 H27A 126.00 . . . no
C26 C27 H27A 126.00 . . . no
C29 C30 H30A 120.00 . . . no
C31 C30 H30A 120.00 . . . no
C30 C31 H31A 121.00 . . . no
C32 C31 H31A 121.00 . . . no
C32 C33 H33A 120.00 . . . no
C34 C33 H33A 120.00 . . . no
C29 C34 H34A 120.00 . . . no
C33 C34 H34A 120.00 . . . no

loop_
_geom_bond_atom_site_label_1
_geom_bond_atom_site_label_2
_geom_bond_distance
_geom_bond_site_symmetry_1
_geom_bond_site_symmetry_2
_geom_bond_publ_flag
Fe1 C1 2.053(2) . . yes
Fe1 C2 2.048(2) . . yes
Fe1 C3 2.044(2) . . yes
Fe1 C4 2.051(3) . . yes
Fe1 C5 2.047(3) . . yes
Fe1 C6 2.060(2) . . yes
Fe1 C7 2.048(3) . . yes
Fe1 C8 2.025(2) . . yes
Fe1 C16 2.040(3) . . yes
Fe1 C17 2.054(2) . . yes
Fe2 C22 2.046(3) . . yes
Fe2 C23 2.0529(18) . . yes
Fe2 C24 2.039(2) . . yes
Fe2 C18 2.044(3) . . yes
Fe2 C19 2.045(2) . . yes
Fe2 C20 2.043(2) . . yes
Fe2 C21 2.0413(19) . . yes
Fe2 C25 2.017(2) . . yes
Fe2 C26 2.043(3) . . yes
Fe2 C27 2.056(3) . . yes
Cl1 C13 1.744(2) . . yes
Cl2 C32 1.747(2) . . yes
O1 C9 1.200(3) . . yes
O2 C9 1.368(3) . . yes
O2 C10 1.414(2) . . yes
C1 C5 1.419(3) . . no
C1 C2 1.425(3) . . no
C2 C3 1.426(3) . . no
O3 C28 1.376(3) . . yes
C3 C4 1.421(3) . . no
O3 C29 1.410(2) . . yes
C4 C5 1.427(3) . . no
O4 C28 1.199(3) . . yes
C6 C7 1.421(2) . . no
C6 C17 1.429(3) . . no
C7 C8 1.430(3) . . no
C8 C9 1.469(2) . . no
C8 C16 1.437(3) . . no
C10 C15 1.378(2) . . no
C10 C11 1.384(3) . . no
C11 C12 1.383(3) . . no
C12 C13 1.388(2) . . no
C13 C14 1.382(2) . . no
C14 C15 1.389(2) . . no
C16 C17 1.424(2) . . no
C1 H1A 1.0000 . . no
C2 H2A 1.0000 . . no
C3 H3A 1.0000 . . no
C4 H4A 1.0000 . . no
C5 H5A 1.0000 . . no
C6 H6A 1.0000 . . no
C7 H7A 1.0000 . . no
C11 H11A 0.9500 . . no
C12 H12A 0.9500 . . no
C14 H14A 0.9500 . . no
C15 H15A 0.9500 . . no
C16 H16A 1.0000 . . no
C17 H17A 1.0000 . . no
C18 C19 1.422(3) . . no
C18 C22 1.424(2) . . no
C19 C20 1.425(3) . . no
C20 C21 1.422(3) . . no
C21 C22 1.419(3) . . no
C23 C24 1.418(2) . . no
C23 C27 1.424(3) . . no
C24 C25 1.435(3) . . no
C25 C26 1.436(3) . . no
C25 C28 1.467(2) . . no
C26 C27 1.424(3) . . no
C29 C30 1.376(2) . . no
C29 C34 1.384(3) . . no
C30 C31 1.394(2) . . no
C31 C32 1.383(2) . . no
C32 C33 1.379(2) . . no
C33 C34 1.388(3) . . no
C18 H18A 1.0000 . . no
C19 H19A 1.0000 . . no
C20 H20A 1.0000 . . no
C21 H21A 1.0000 . . no
C22 H22A 1.0000 . . no
C23 H23A 1.0000 . . no
C24 H24A 1.0000 . . no
C26 H26A 1.0000 . . no
C27 H27A 1.0000 . . no
C30 H30A 0.9500 . . no
C31 H31A 0.9500 . . no
C33 H33A 0.9500 . . no
C34 H34A 0.9500 . . no

loop_
_geom_hbond_atom_site_label_D
_geom_hbond_atom_site_label_H
_geom_hbond_atom_site_label_A
_geom_hbond_distance_DH
_geom_hbond_distance_HA
_geom_hbond_distance_DA
_geom_hbond_angle_DHA
_geom_hbond_site_symmetry_A
_geom_hbond_publ_flag
C26 H26A O1 1.0000 2.5100 3.266(3) 132.00 2_645 yes
C27 H27A Cl2 1.0000 2.8200 3.742(3) 154.00 4_455 yes
C31 H31A O1 0.9500 2.5300 3.176(2) 125.00 3_665 yes

loop_
_geom_torsion_atom_site_label_1
_geom_torsion_atom_site_label_2
_geom_torsion_atom_site_label_3
_geom_torsion_atom_site_label_4
_geom_torsion
_geom_torsion_site_symmetry_1
_geom_torsion_site_symmetry_2
_geom_torsion_site_symmetry_3
_geom_torsion_site_symmetry_4
_geom_torsion_publ_flag
C2 Fe1 C1 C5 -119.57(18) . . . . no
C3 Fe1 C1 C2 37.95(13) . . . . no
C3 Fe1 C1 C5 -81.62(14) . . . . no
C4 Fe1 C1 C2 81.78(13) . . . . no
C4 Fe1 C1 C5 -37.79(13) . . . . no
C5 Fe1 C1 C2 119.57(18) . . . . no
C6 Fe1 C1 C2 -158.56(17) . . . . no
C6 Fe1 C1 C5 81.88(18) . . . . no
C7 Fe1 C1 C2 167.3(3) . . . . no
C7 Fe1 C1 C5 47.7(3) . . . . no
C16 Fe1 C1 C2 -74.52(16) . . . . no
C16 Fe1 C1 C5 165.91(14) . . . . no
C17 Fe1 C1 C2 -115.86(16) . . . . no
C17 Fe1 C1 C5 124.57(16) . . . . no
C1 Fe1 C2 C3 118.94(18) . . . . no
C3 Fe1 C2 C1 -118.94(18) . . . . no
C4 Fe1 C2 C1 -81.36(14) . . . . no
C4 Fe1 C2 C3 37.58(11) . . . . no
C5 Fe1 C2 C1 -37.41(13) . . . . no
C5 Fe1 C2 C3 81.53(13) . . . . no
C6 Fe1 C2 C1 47.4(3) . . . . no
C6 Fe1 C2 C3 166.4(3) . . . . no
C8 Fe1 C2 C1 166.67(17) . . . . no
C8 Fe1 C2 C3 -74.39(16) . . . . no
C16 Fe1 C2 C1 124.79(14) . . . . no
C16 Fe1 C2 C3 -116.27(13) . . . . no
C17 Fe1 C2 C1 82.16(16) . . . . no
C17 Fe1 C2 C3 -158.90(15) . . . . no
C1 Fe1 C3 C2 -37.83(12) . . . . no
C1 Fe1 C3 C4 81.49(12) . . . . no
C2 Fe1 C3 C4 119.32(15) . . . . no
C4 Fe1 C3 C2 -119.32(15) . . . . no
C5 Fe1 C3 C2 -81.55(13) . . . . no
C5 Fe1 C3 C4 37.78(11) . . . . no
C7 Fe1 C3 C2 167.21(17) . . . . no
C7 Fe1 C3 C4 -73.46(17) . . . . no
C8 Fe1 C3 C2 125.39(16) . . . . no
C8 Fe1 C3 C4 -115.28(15) . . . . no
C16 Fe1 C3 C2 81.80(16) . . . . no
C16 Fe1 C3 C4 -158.87(16) . . . . no
C17 Fe1 C3 C2 47.6(3) . . . . no
C17 Fe1 C3 C4 166.9(3) . . . . no
C1 Fe1 C4 C3 -81.63(13) . . . . no
C1 Fe1 C4 C5 37.58(13) . . . . no
C2 Fe1 C4 C3 -37.75(11) . . . . no
C2 Fe1 C4 C5 81.46(13) . . . . no
C3 Fe1 C4 C5 119.21(17) . . . . no
C5 Fe1 C4 C3 -119.21(17) . . . . no
C6 Fe1 C4 C3 166.69(15) . . . . no
C6 Fe1 C4 C5 -74.10(16) . . . . no
C7 Fe1 C4 C3 125.84(13) . . . . no
C7 Fe1 C4 C5 -114.95(14) . . . . no
C8 Fe1 C4 C3 82.79(15) . . . . no
C8 Fe1 C4 C5 -158.00(16) . . . . no
C16 Fe1 C4 C3 47.6(3) . . . . no
C16 Fe1 C4 C5 166.8(3) . . . . no
C1 Fe1 C5 C4 -119.23(19) . . . . no
C2 Fe1 C5 C1 37.56(13) . . . . no
C2 Fe1 C5 C4 -81.68(13) . . . . no
C3 Fe1 C5 C1 81.58(14) . . . . no
C3 Fe1 C5 C4 -37.66(13) . . . . no
C4 Fe1 C5 C1 119.23(19) . . . . no
C6 Fe1 C5 C1 -115.70(15) . . . . no
C6 Fe1 C5 C4 125.07(16) . . . . no
C7 Fe1 C5 C1 -158.00(13) . . . . no
C7 Fe1 C5 C4 82.77(15) . . . . no
C8 Fe1 C5 C1 168.0(2) . . . . no
C8 Fe1 C5 C4 48.8(3) . . . . no
C17 Fe1 C5 C1 -74.70(19) . . . . no
C17 Fe1 C5 C4 166.06(18) . . . . no
C1 Fe1 C6 C7 -157.53(17) . . . . no
C1 Fe1 C6 C17 82.70(16) . . . . no
C2 Fe1 C6 C7 169.0(3) . . . . no
C2 Fe1 C6 C17 49.2(3) . . . . no
C4 Fe1 C6 C7 -74.15(16) . . . . no
C4 Fe1 C6 C17 166.08(15) . . . . no
C5 Fe1 C6 C7 -115.22(15) . . . . no
C5 Fe1 C6 C17 125.00(14) . . . . no
C7 Fe1 C6 C17 -119.77(16) . . . . no
C8 Fe1 C6 C7 37.99(12) . . . . no
C8 Fe1 C6 C17 -81.79(12) . . . . no
C16 Fe1 C6 C7 82.57(13) . . . . no
C16 Fe1 C6 C17 -37.20(10) . . . . no
C17 Fe1 C6 C7 119.77(16) . . . . no
C1 Fe1 C7 C6 48.8(3) . . . . no
C1 Fe1 C7 C8 168.1(3) . . . . no
C3 Fe1 C7 C6 165.79(18) . . . . no
C3 Fe1 C7 C8 -74.90(17) . . . . no
C4 Fe1 C7 C6 124.96(14) . . . . no
C4 Fe1 C7 C8 -115.72(13) . . . . no
C5 Fe1 C7 C6 82.24(15) . . . . no
C5 Fe1 C7 C8 -158.45(13) . . . . no
C6 Fe1 C7 C8 119.32(17) . . . . no
C8 Fe1 C7 C6 -119.32(17) . . . . no
C16 Fe1 C7 C6 -81.23(12) . . . . no
C16 Fe1 C7 C8 38.09(10) . . . . no
C17 Fe1 C7 C6 -37.45(12) . . . . no
C17 Fe1 C7 C8 81.87(12) . . . . no
C2 Fe1 C8 C7 166.45(15) . . . . no
C2 Fe1 C8 C9 48.6(3) . . . . no
C2 Fe1 C8 C16 -74.33(16) . . . . no
C3 Fe1 C8 C7 125.06(15) . . . . no
C3 Fe1 C8 C9 7.3(2) . . . . no
C3 Fe1 C8 C16 -115.72(15) . . . . no
C4 Fe1 C8 C7 82.34(16) . . . . no
C4 Fe1 C8 C9 -35.5(2) . . . . no
C4 Fe1 C8 C16 -158.43(15) . . . . no
C5 Fe1 C8 C7 47.9(2) . . . . no
C5 Fe1 C8 C9 -69.9(3) . . . . no
C5 Fe1 C8 C16 167.1(2) . . . . no
C6 Fe1 C8 C7 -37.41(11) . . . . no
C6 Fe1 C8 C9 -155.2(2) . . . . no
C6 Fe1 C8 C16 81.81(12) . . . . no
C7 Fe1 C8 C9 -117.8(2) . . . . no
C7 Fe1 C8 C16 119.22(14) . . . . no
C16 Fe1 C8 C7 -119.22(14) . . . . no
C16 Fe1 C8 C9 123.0(2) . . . . no
C17 Fe1 C8 C7 -81.22(12) . . . . no
C17 Fe1 C8 C9 161.0(2) . . . . no
C17 Fe1 C8 C16 38.01(11) . . . . no
C1 Fe1 C16 C8 166.77(13) . . . . no
C1 Fe1 C16 C17 -74.81(16) . . . . no
C2 Fe1 C16 C8 125.59(12) . . . . no
C2 Fe1 C16 C17 -115.99(14) . . . . no
C3 Fe1 C16 C8 82.90(15) . . . . no
C3 Fe1 C16 C17 -158.68(17) . . . . no
C4 Fe1 C16 C8 49.1(3) . . . . no
C4 Fe1 C16 C17 167.5(3) . . . . no
C6 Fe1 C16 C8 -81.26(12) . . . . no
C6 Fe1 C16 C17 37.16(12) . . . . no
C7 Fe1 C16 C8 -37.82(10) . . . . no
C7 Fe1 C16 C17 80.60(12) . . . . no
C8 Fe1 C16 C17 118.42(16) . . . . no
C17 Fe1 C16 C8 -118.42(16) . . . . no
C1 Fe1 C17 C6 -115.19(14) . . . . no
C1 Fe1 C17 C16 124.62(16) . . . . no
C2 Fe1 C17 C6 -157.83(14) . . . . no
C2 Fe1 C17 C16 81.98(15) . . . . no
C3 Fe1 C17 C6 168.3(3) . . . . no
C3 Fe1 C17 C16 48.1(3) . . . . no
C5 Fe1 C17 C6 -74.10(17) . . . . no
C5 Fe1 C17 C16 165.71(18) . . . . no
C6 Fe1 C17 C16 -120.19(16) . . . . no
C7 Fe1 C17 C6 37.26(10) . . . . no
C7 Fe1 C17 C16 -82.93(13) . . . . no
C8 Fe1 C17 C6 81.56(12) . . . . no
C8 Fe1 C17 C16 -38.63(12) . . . . no
C16 Fe1 C17 C6 120.19(16) . . . . no
C19 Fe2 C23 C27 -76.00(18) . . . . no
C21 Fe2 C23 C24 46.6(3) . . . . no
C21 Fe2 C23 C27 166.8(3) . . . . no
C22 Fe2 C23 C24 79.92(16) . . . . no
C22 Fe2 C23 C27 -159.84(14) . . . . no
C24 Fe2 C23 C27 120.24(17) . . . . no
C25 Fe2 C23 C24 -38.51(13) . . . . no
C25 Fe2 C23 C27 81.73(13) . . . . no
C26 Fe2 C23 C24 -83.12(13) . . . . no
C26 Fe2 C23 C27 37.13(11) . . . . no
C27 Fe2 C23 C24 -120.24(17) . . . . no
C18 Fe2 C24 C23 -76.30(16) . . . . no
C18 Fe2 C24 C25 164.97(14) . . . . no
C20 Fe2 C24 C23 168.4(4) . . . . no
C20 Fe2 C24 C25 49.7(4) . . . . no
C21 Fe2 C24 C23 -159.37(17) . . . . no
C21 Fe2 C24 C25 81.90(16) . . . . no
C22 Fe2 C24 C23 -117.41(14) . . . . no
C22 Fe2 C24 C25 123.86(12) . . . . no
C23 Fe2 C24 C25 -118.73(18) . . . . no
C25 Fe2 C24 C23 118.73(18) . . . . no
C26 Fe2 C24 C23 80.75(13) . . . . no
C26 Fe2 C24 C25 -37.98(11) . . . . no
C27 Fe2 C24 C23 37.10(13) . . . . no
C27 Fe2 C24 C25 -81.63(13) . . . . no
C19 Fe2 C25 C24 168.0(3) . . . . no
C19 Fe2 C25 C26 48.7(3) . . . . no
C19 Fe2 C25 C28 -74.5(4) . . . . no
C20 Fe2 C25 C24 -158.73(16) . . . . no
C20 Fe2 C25 C26 81.96(16) . . . . no
C20 Fe2 C25 C28 -41.2(2) . . . . no
C21 Fe2 C25 C24 -116.32(15) . . . . no
C21 Fe2 C25 C26 124.37(14) . . . . no
C21 Fe2 C25 C28 1.2(2) . . . . no
C22 Fe2 C25 C24 -75.00(15) . . . . no
C22 Fe2 C25 C26 165.69(13) . . . . no
C22 Fe2 C25 C28 42.5(2) . . . . no
C23 Fe2 C25 C24 37.72(12) . . . . no
C23 Fe2 C25 C26 -81.59(11) . . . . no
C23 Fe2 C25 C28 155.2(2) . . . . no
C24 Fe2 C25 C26 -119.31(14) . . . . no
C24 Fe2 C25 C28 117.5(2) . . . . no
C26 Fe2 C25 C24 119.31(14) . . . . no
C26 Fe2 C25 C28 -123.2(2) . . . . no
C27 Fe2 C25 C24 81.40(12) . . . . no
C27 Fe2 C25 C26 -37.91(11) . . . . no
C27 Fe2 C25 C28 -161.1(2) . . . . no
C18 Fe2 C26 C25 166.7(2) . . . . no
C18 Fe2 C26 C27 48.2(3) . . . . no
C19 Fe2 C26 C25 -159.28(12) . . . . no
C19 Fe2 C26 C27 82.19(14) . . . . no
C20 Fe2 C26 C25 -116.59(12) . . . . no
C20 Fe2 C26 C27 124.88(14) . . . . no
C21 Fe2 C26 C25 -75.18(16) . . . . no
C19 Fe2 C18 C22 119.38(15) . . . . no
C20 Fe2 C18 C19 -37.77(12) . . . . no
C20 Fe2 C18 C22 81.61(12) . . . . no
C21 Fe2 C18 C19 -81.70(13) . . . . no
C21 Fe2 C18 C22 37.68(11) . . . . no
C22 Fe2 C18 C19 -119.38(15) . . . . no
C23 Fe2 C18 C19 124.26(15) . . . . no
C23 Fe2 C18 C22 -116.37(14) . . . . no
C24 Fe2 C18 C19 165.68(14) . . . . no
C24 Fe2 C18 C22 -74.94(15) . . . . no
C26 Fe2 C18 C19 47.6(3) . . . . no
C26 Fe2 C18 C22 167.0(2) . . . . no
C27 Fe2 C18 C19 82.02(17) . . . . no
C27 Fe2 C18 C22 -158.61(16) . . . . no
C18 Fe2 C19 C20 -119.27(18) . . . . no
C20 Fe2 C19 C18 119.27(18) . . . . no
C21 Fe2 C19 C18 81.48(13) . . . . no
C21 Fe2 C19 C20 -37.79(13) . . . . no
C22 Fe2 C19 C18 37.68(11) . . . . no
C22 Fe2 C19 C20 -81.59(13) . . . . no
C23 Fe2 C19 C18 -74.88(18) . . . . no
C23 Fe2 C19 C20 165.86(19) . . . . no
C25 Fe2 C19 C18 165.6(3) . . . . no
C25 Fe2 C19 C20 46.3(3) . . . . no
C26 Fe2 C19 C18 -159.19(11) . . . . no
C26 Fe2 C19 C20 81.54(15) . . . . no
C27 Fe2 C19 C18 -116.44(14) . . . . no
C27 Fe2 C19 C20 124.29(16) . . . . no
C18 Fe2 C20 C19 37.68(13) . . . . no
C18 Fe2 C20 C21 -81.42(13) . . . . no
C19 Fe2 C20 C21 -119.10(18) . . . . no
C21 Fe2 C20 C19 119.10(18) . . . . no
C22 Fe2 C20 C19 81.63(14) . . . . no
C22 Fe2 C20 C21 -37.47(11) . . . . no
C24 Fe2 C20 C19 164.1(4) . . . . no
C24 Fe2 C20 C21 45.0(4) . . . . no
C25 Fe2 C20 C19 -160.07(18) . . . . no
C25 Fe2 C20 C21 80.83(16) . . . . no
C26 Fe2 C20 C19 -116.66(15) . . . . no
C26 Fe2 C20 C21 124.23(13) . . . . no
C27 Fe2 C20 C19 -75.47(17) . . . . no
C27 Fe2 C20 C21 165.43(15) . . . . no
C18 Fe2 C21 C20 81.77(12) . . . . no
C18 Fe2 C21 C22 -37.80(11) . . . . no
C19 Fe2 C21 C20 37.85(12) . . . . no
C19 Fe2 C21 C22 -81.72(12) . . . . no
C20 Fe2 C21 C22 -119.58(15) . . . . no
C22 Fe2 C21 C20 119.58(15) . . . . no
C23 Fe2 C21 C20 166.5(3) . . . . no
C23 Fe2 C21 C22 46.9(3) . . . . no
C24 Fe2 C21 C20 -160.44(16) . . . . no
C24 Fe2 C21 C22 79.99(16) . . . . no
C25 Fe2 C21 C20 -117.14(15) . . . . no
C25 Fe2 C21 C22 123.28(15) . . . . no
C26 Fe2 C21 C20 -75.11(16) . . . . no
C26 Fe2 C21 C22 165.32(16) . . . . no
C18 Fe2 C22 C21 119.19(16) . . . . no
C19 Fe2 C22 C18 -37.63(11) . . . . no
C19 Fe2 C22 C21 81.56(12) . . . . no
C20 Fe2 C22 C18 -81.62(12) . . . . no
C20 Fe2 C22 C21 37.57(10) . . . . no
C21 Fe2 C22 C18 -119.19(16) . . . . no
C23 Fe2 C22 C18 81.56(14) . . . . no
C23 Fe2 C22 C21 -159.25(14) . . . . no
C24 Fe2 C22 C18 123.43(12) . . . . no
C24 Fe2 C22 C21 -117.38(12) . . . . no
C25 Fe2 C22 C18 165.23(14) . . . . no
C25 Fe2 C22 C21 -75.58(14) . . . . no
C27 Fe2 C22 C18 49.0(3) . . . . no
C27 Fe2 C22 C21 168.2(3) . . . . no
C18 Fe2 C23 C24 122.49(16) . . . . no
C18 Fe2 C23 C27 -117.27(14) . . . . no
C19 Fe2 C23 C24 163.76(19) . . . . no
C19 Fe2 C27 C23 123.49(14) . . . . no
C19 Fe2 C27 C26 -116.19(15) . . . . no
C20 Fe2 C27 C23 165.19(15) . . . . no
C20 Fe2 C27 C26 -74.49(16) . . . . no
C22 Fe2 C27 C23 45.8(3) . . . . no
C22 Fe2 C27 C26 166.1(3) . . . . no
C23 Fe2 C27 C26 120.32(15) . . . . no
C24 Fe2 C27 C23 -37.10(10) . . . . no
C24 Fe2 C27 C26 83.22(12) . . . . no
C25 Fe2 C27 C23 -81.72(12) . . . . no
C25 Fe2 C27 C26 38.59(12) . . . . no
C26 Fe2 C27 C23 -120.32(15) . . . . no
C24 Fe2 C26 C27 -80.55(12) . . . . no
C25 Fe2 C26 C27 -118.53(15) . . . . no
C27 Fe2 C26 C25 118.53(15) . . . . no
C18 Fe2 C27 C23 80.71(15) . . . . no
C18 Fe2 C27 C26 -158.97(16) . . . . no
C23 Fe2 C26 C25 81.50(11) . . . . no
C23 Fe2 C26 C27 -37.04(11) . . . . no
C24 Fe2 C26 C25 37.98(10) . . . . no
C21 Fe2 C26 C27 166.29(17) . . . . no
C10 O2 C9 O1 -2.7(3) . . . . no
C10 O2 C9 C8 177.34(14) . . . . no
C9 O2 C10 C15 89.2(2) . . . . no
C9 O2 C10 C11 -93.6(2) . . . . no
Fe1 C1 C2 C3 -59.35(14) . . . . no
C5 C1 C2 Fe1 58.99(15) . . . . no
C2 C1 C5 C4 0.6(2) . . . . no
C5 C1 C2 C3 -0.4(2) . . . . no
Fe1 C1 C5 C4 59.54(14) . . . . no
C2 C1 C5 Fe1 -58.95(13) . . . . no
C1 C2 C3 Fe1 59.62(14) . . . . no
Fe1 C2 C3 C4 -59.62(15) . . . . no
C1 C2 C3 C4 0.0(2) . . . . no
C2 C3 C4 C5 0.4(2) . . . . no
C2 C3 C4 Fe1 59.48(14) . . . . no
Fe1 C3 C4 C5 -59.12(15) . . . . no
C29 O3 C28 O4 5.4(3) . . . . no
C28 O3 C29 C34 98.4(2) . . . . no
C28 O3 C29 C30 -83.6(3) . . . . no
C29 O3 C28 C25 -174.41(15) . . . . no
C3 C4 C5 C1 -0.6(2) . . . . no
Fe1 C4 C5 C1 -59.66(15) . . . . no
C3 C4 C5 Fe1 59.08(15) . . . . no
Fe1 C6 C7 C8 -58.48(13) . . . . no
C17 C6 C7 Fe1 58.75(13) . . . . no
C17 C6 C7 C8 0.28(18) . . . . no
Fe1 C6 C17 C16 58.44(12) . . . . no
C7 C6 C17 C16 -0.25(18) . . . . no
C7 C6 C17 Fe1 -58.69(12) . . . . no
Fe1 C7 C8 C9 114.84(16) . . . . no
Fe1 C7 C8 C16 -59.71(12) . . . . no
C6 C7 C8 C9 174.35(15) . . . . no
C6 C7 C8 C16 -0.20(18) . . . . no
C6 C7 C8 Fe1 59.51(12) . . . . no
C7 C8 C9 O1 4.8(3) . . . . no
C7 C8 C9 O2 -175.19(15) . . . . no
C16 C8 C9 O1 178.23(18) . . . . no
C16 C8 C9 O2 -1.8(2) . . . . no
Fe1 C8 C16 C17 -59.95(12) . . . . no
C7 C8 C16 Fe1 60.00(12) . . . . no
Fe1 C8 C9 O1 90.5(2) . . . . no
Fe1 C8 C9 O2 -89.5(2) . . . . no
C9 C8 C16 Fe1 -114.23(18) . . . . no
C9 C8 C16 C17 -174.18(16) . . . . no
C7 C8 C16 C17 0.05(19) . . . . no
O2 C10 C11 C12 -176.1(2) . . . . no
O2 C10 C15 C14 176.0(2) . . . . no
C11 C10 C15 C14 -1.1(3) . . . . no
C15 C10 C11 C12 1.0(3) . . . . no
C10 C11 C12 C13 -0.1(3) . . . . no
C11 C12 C13 Cl1 -179.36(19) . . . . no
C11 C12 C13 C14 -0.8(3) . . . . no
Cl1 C13 C14 C15 179.28(19) . . . . no
C12 C13 C14 C15 0.7(3) . . . . no
C13 C14 C15 C10 0.2(3) . . . . no
Fe1 C16 C17 C6 -58.93(13) . . . . no
C8 C16 C17 Fe1 59.05(13) . . . . no
C8 C16 C17 C6 0.12(18) . . . . no
Fe2 C18 C19 C20 59.17(13) . . . . no
C22 C18 C19 Fe2 -59.30(13) . . . . no
C22 C18 C19 C20 -0.1(2) . . . . no
Fe2 C18 C22 C21 -59.20(13) . . . . no
C19 C18 C22 Fe2 59.30(14) . . . . no
C19 C18 C22 C21 0.1(2) . . . . no
Fe2 C19 C20 C21 59.33(14) . . . . no
C18 C19 C20 Fe2 -59.22(15) . . . . no
C18 C19 C20 C21 0.1(2) . . . . no
Fe2 C20 C21 C22 59.35(13) . . . . no
C19 C20 C21 Fe2 -59.39(14) . . . . no
C19 C20 C21 C22 0.0(2) . . . . no
Fe2 C21 C22 C18 59.21(13) . . . . no
C20 C21 C22 Fe2 -59.25(13) . . . . no
C20 C21 C22 C18 -0.03(19) . . . . no
Fe2 C23 C24 C25 58.68(13) . . . . no
C27 C23 C24 Fe2 -58.84(14) . . . . no
C27 C23 C24 C25 -0.2(2) . . . . no
Fe2 C23 C27 C26 -58.34(15) . . . . no
C24 C23 C27 Fe2 58.45(13) . . . . no
C24 C23 C27 C26 0.1(2) . . . . no
Fe2 C24 C25 C26 59.95(13) . . . . no
Fe2 C24 C25 C28 -112.61(17) . . . . no
C23 C24 C25 Fe2 -59.80(13) . . . . no
C23 C24 C25 C26 0.15(19) . . . . no
C23 C24 C25 C28 -172.41(15) . . . . no
Fe2 C25 C26 C27 59.78(13) . . . . no
C24 C25 C26 Fe2 -59.86(12) . . . . no
C24 C25 C26 C27 -0.08(19) . . . . no
C28 C25 C26 Fe2 112.22(18) . . . . no
C28 C25 C26 C27 172.00(17) . . . . no
Fe2 C25 C28 O3 93.1(2) . . . . no
Fe2 C25 C28 O4 -86.7(2) . . . . no
C24 C25 C28 O3 177.33(16) . . . . no
C24 C25 C28 O4 -2.5(3) . . . . no
C26 C25 C28 O3 6.3(3) . . . . no
C26 C25 C28 O4 -173.51(19) . . . . no
Fe2 C26 C27 C23 58.60(15) . . . . no
C25 C26 C27 Fe2 -58.63(13) . . . . no
C25 C26 C27 C23 0.0(2) . . . . no
O3 C29 C30 C31 -178.2(2) . . . . no
C34 C29 C30 C31 -0.3(3) . . . . no
O3 C29 C34 C33 177.8(2) . . . . no
C30 C29 C34 C33 -0.1(3) . . . . no
C29 C30 C31 C32 0.4(3) . . . . no
C30 C31 C32 Cl2 -178.90(19) . . . . no
C30 C31 C32 C33 -0.1(3) . . . . no
Cl2 C32 C33 C34 178.46(19) . . . . no
C31 C32 C33 C34 -0.3(3) . . . . no
C32 C33 C34 C29 0.4(3) . . . . no
